data_2224663
loop_
_publ_author_name
'Zheng, Guangrong'
'Parkin, Sean'
'Dwoskin, Linda P.'
'Crooks, Peter A.'

_publ_section_title
;
 (2<i>S</i>,6<i>S</i>)-1-Methyl-2,6-<i>trans</i>-distyrylpiperidinium
 chloride
;
_journal_coeditor_code HG2599
_journal_issue 1
_journal_name_full 'Acta Crystallographica Section E'
_journal_page_first o78
_journal_paper_doi 10.1107/S1600536809049587
_journal_volume 66
_journal_year 2010
_chemical_formula_iupac 'C22 H26 N +, Cl -'
_chemical_formula_moiety 'C22 H26 N +, Cl -'
_chemical_formula_sum 'C22 H26 Cl N'
_chemical_formula_weight 339.89
_chemical_name_systematic
;
(2<i>S</i>,6<i>S</i>)-1-Methyl-2,6-<i>trans</i>-distyrylpiperidinium chloride
;
_space_group_IT_number 19
_symmetry_cell_setting orthorhombic
_symmetry_space_group_name_Hall 'P 2ac 2ab'
_symmetry_space_group_name_H-M 'P 21 21 21'
_atom_sites_solution_hydrogens geom
_atom_sites_solution_primary direct
_atom_sites_solution_secondary difmap
_audit_creation_method SHELXL-97
_cell_angle_alpha 90.00
_cell_angle_beta 90.00
_cell_angle_gamma 90.00
_cell_formula_units_Z 4
_cell_length_a 9.9355(4)
_cell_length_b 12.3075(5)
_cell_length_c 15.8299(7)
_cell_measurement_reflns_used 21849
_cell_measurement_temperature 173(2)
_cell_measurement_theta_max 27.48
_cell_measurement_theta_min 1.00
_cell_volume 1935.70(14)
_computing_cell_refinement 'SCALEPACK (Otwinowski & Minor, 1997)'
_computing_data_collection 'COLLECT (Nonius, 1998)'
_computing_data_reduction 'DENZO-SMN (Otwinowski & Minor, 1997)'
_computing_molecular_graphics 'XP in Siemens SHELXTL (Sheldrick, 2008)'
_computing_publication_material
;
SHELX97 (Sheldrick, 2008) and local procedures
;
_computing_structure_refinement 'SHELXL97 (Sheldrick, 2008)'
_computing_structure_solution 'SHELXS97 (Sheldrick, 2008)'
_diffrn_ambient_temperature 173.0(10)
_diffrn_detector_area_resol_mean 18
_diffrn_measured_fraction_theta_full 1.000
_diffrn_measured_fraction_theta_max 1.000
_diffrn_measurement_device_type 'Nonius KappaCCD diffractometer'
_diffrn_measurement_method '\w scans at fixed \c = 55\%'
_diffrn_radiation_monochromator graphite
_diffrn_radiation_source 'fine-focus sealed tube'
_diffrn_radiation_type MoK\a
_diffrn_radiation_wavelength 0.71073
_diffrn_reflns_av_R_equivalents 0.0646
_diffrn_reflns_av_sigmaI/netI 0.0648
_diffrn_reflns_limit_h_max 11
_diffrn_reflns_limit_h_min -11
_diffrn_reflns_limit_k_max 14
_diffrn_reflns_limit_k_min -14
_diffrn_reflns_limit_l_max 18
_diffrn_reflns_limit_l_min -18
_diffrn_reflns_number 11921
_diffrn_reflns_theta_full 25.00
_diffrn_reflns_theta_max 25.00
_diffrn_reflns_theta_min 2.10
_diffrn_standards_number 0
_exptl_absorpt_coefficient_mu 0.200
_exptl_absorpt_correction_T_max 0.984
_exptl_absorpt_correction_T_min 0.930
_exptl_absorpt_correction_type multi-scan
_exptl_absorpt_process_details '(SCALEPACK; Otwinowski & Minor, 1997)'
_exptl_crystal_colour colourless
_exptl_crystal_density_diffrn 1.166
_exptl_crystal_density_method 'not measured'
_exptl_crystal_description 'irregular plates'
_exptl_crystal_F_000 728
_exptl_crystal_size_max 0.38
_exptl_crystal_size_mid 0.28
_exptl_crystal_size_min 0.08
_refine_diff_density_max .448
_refine_diff_density_min -.259
_refine_ls_abs_structure_details 'Flack (1983), 1457 Friedel pairs'
_refine_ls_abs_structure_Flack 0.06(7)
_refine_ls_extinction_method none
_refine_ls_goodness_of_fit_ref 1.112
_refine_ls_hydrogen_treatment constr
_refine_ls_matrix_type full
_refine_ls_number_parameters 218
_refine_ls_number_reflns 3416
_refine_ls_number_restraints 0
_refine_ls_restrained_S_all 1.112
_refine_ls_R_factor_all 0.0675
_refine_ls_R_factor_gt 0.0538
_refine_ls_shift/su_max 0.001
_refine_ls_shift/su_mean 0.000
_refine_ls_structure_factor_coef Fsqd
_refine_ls_weighting_details 'calc w=1/[\s^2^(Fo^2^)+(0.0332P)^2^+0.1721P] where P=(Fo^2^+2Fc^2^)/3'
_refine_ls_weighting_scheme calc
_refine_ls_wR_factor_gt 0.0873
_refine_ls_wR_factor_ref 0.0907
_reflns_number_gt 2957
_reflns_number_total 3416
_reflns_threshold_expression I>2\s(I)
_cod_data_source_file hg2599.cif
_cod_data_source_block I
_cod_database_code 2224663
_cod_database_fobs_code 2224663

loop_
_symmetry_equiv_pos_as_xyz
'x, y, z'
'-x+1/2, -y, z+1/2'
'x+1/2, -y+1/2, -z'
'-x, y+1/2, -z+1/2'

loop_
_atom_site_type_symbol
_atom_site_label
_atom_site_fract_x
_atom_site_fract_y
_atom_site_fract_z
_atom_site_U_iso_or_equiv
_atom_site_adp_type
_atom_site_calc_flag
_atom_site_refinement_flags
_atom_site_occupancy
_atom_site_disorder_assembly
_atom_site_disorder_group
Cl Cl 0.49125(6) 1.13417(4) 0.35616(4) 0.03556(19) Uani d . 1 . .
N N1 0.44499(17) 0.82481(15) 0.25784(13) 0.0275(5) Uani d . 1 . .
H H1 0.4661 0.7643 0.2253 0.033 Uiso calc R 1 . .
C C1 0.4017(3) 0.9121(2) 0.19752(16) 0.0358(7) Uani d . 1 . .
H H1A 0.3144 0.8928 0.1729 0.054 Uiso calc R 1 . .
H H1B 0.4687 0.9192 0.1524 0.054 Uiso calc R 1 . .
H H1C 0.3938 0.9812 0.2278 0.054 Uiso calc R 1 . .
C C2 0.3304(2) 0.79138(19) 0.31510(17) 0.0305(6) Uani d . 1 . .
H H2 0.2579 0.7607 0.2783 0.037 Uiso calc R 1 . .
C C3 0.3774(3) 0.7007(2) 0.37336(17) 0.0372(7) Uani d . 1 . .
H H3A 0.3035 0.6812 0.4125 0.045 Uiso calc R 1 . .
H H3B 0.3991 0.6356 0.3392 0.045 Uiso calc R 1 . .
C C4 0.5004(3) 0.7336(2) 0.42414(16) 0.0395(7) Uani d . 1 . .
H H4A 0.4780 0.7958 0.4612 0.047 Uiso calc R 1 . .
H H4B 0.5298 0.6724 0.4602 0.047 Uiso calc R 1 . .
C C5 0.6127(2) 0.76520(19) 0.36400(16) 0.0331(6) Uani d . 1 . .
H H5A 0.6390 0.7008 0.3304 0.040 Uiso calc R 1 . .
H H5B 0.6920 0.7884 0.3972 0.040 Uiso calc R 1 . .
C C6 0.5726(2) 0.85631(19) 0.30435(15) 0.0272(6) Uani d . 1 . .
H H6 0.5545 0.9232 0.3383 0.033 Uiso calc R 1 . .
C C7 0.6841(2) 0.87992(19) 0.24306(15) 0.0292(6) Uani d . 1 . .
H H7 0.7039 0.8283 0.2002 0.035 Uiso calc R 1 . .
C C8 0.7558(2) 0.9709(2) 0.24688(15) 0.0283(6) Uani d . 1 . .
H H8 0.7260 1.0241 0.2861 0.034 Uiso calc R 1 . .
C C9 0.8759(2) 0.9986(2) 0.19738(15) 0.0281(6) Uani d . 1 . .
C C10 0.9516(2) 1.0897(2) 0.22012(17) 0.0342(7) Uani d . 1 . .
H H10 0.9237 1.1327 0.2667 0.041 Uiso calc R 1 . .
C C11 1.0659(2) 1.1182(2) 0.17623(18) 0.0391(7) Uani d . 1 . .
H H11 1.1164 1.1800 0.1932 0.047 Uiso calc R 1 . .
C C12 1.1074(3) 1.0578(2) 0.10788(17) 0.0444(8) Uani d . 1 . .
H H12 1.1859 1.0780 0.0775 0.053 Uiso calc R 1 . .
C C13 1.0347(3) 0.9682(2) 0.08396(17) 0.0460(8) Uani d . 1 . .
H H13 1.0629 0.9266 0.0366 0.055 Uiso calc R 1 . .
C C14 0.9202(3) 0.9378(2) 0.12838(17) 0.0419(7) Uani d . 1 . .
H H14 0.8715 0.8750 0.1116 0.050 Uiso calc R 1 . .
C C15 0.2714(2) 0.88730(18) 0.36100(16) 0.0278(6) Uani d . 1 . .
H H15 0.3300 0.9378 0.3875 0.033 Uiso calc R 1 . .
C C16 0.1402(2) 0.90289(19) 0.36523(17) 0.0307(6) Uani d . 1 . .
H H16 0.0856 0.8520 0.3359 0.037 Uiso calc R 1 . .
C C17 0.0685(2) 0.9906(2) 0.41046(14) 0.0257(6) Uani d . 1 . .
C C18 -0.0696(2) 0.9803(2) 0.42416(15) 0.0312(6) Uani d . 1 . .
H H18 -0.1147 0.9167 0.4054 0.037 Uiso calc R 1 . .
C C19 -0.1417(3) 1.0608(2) 0.46452(16) 0.0383(7) Uani d . 1 . .
H H19 -0.2359 1.0527 0.4729 0.046 Uiso calc R 1 . .
C C20 -0.0774(3) 1.1519(2) 0.49227(17) 0.0390(7) Uani d . 1 . .
H H20 -0.1269 1.2071 0.5204 0.047 Uiso calc R 1 . .
C C21 0.0595(3) 1.1644(2) 0.47978(16) 0.0342(7) Uani d . 1 . .
H H21 0.1037 1.2278 0.4998 0.041 Uiso calc R 1 . .
C C22 0.1322(3) 1.0848(2) 0.43814(15) 0.0290(6) Uani d . 1 . .
H H22 0.2258 1.0945 0.4284 0.035 Uiso calc R 1 . .

loop_
_atom_site_aniso_label
_atom_site_aniso_U_11
_atom_site_aniso_U_22
_atom_site_aniso_U_33
_atom_site_aniso_U_12
_atom_site_aniso_U_13
_atom_site_aniso_U_23
Cl 0.0428(4) 0.0231(3) 0.0408(4) -0.0033(3) 0.0079(3) -0.0019(3)
N1 0.0250(11) 0.0208(11) 0.0369(12) 0.0017(9) 0.0023(10) -0.0077(10)
C1 0.0337(16) 0.0357(15) 0.0379(16) 0.0067(13) -0.0034(13) -0.0001(14)
C2 0.0190(14) 0.0247(14) 0.0478(16) -0.0070(11) 0.0024(13) -0.0055(13)
C3 0.0334(16) 0.0283(15) 0.0500(18) -0.0045(12) 0.0089(14) 0.0034(14)
C4 0.0414(16) 0.0329(14) 0.0442(17) 0.0019(15) 0.0055(16) 0.0147(13)
C5 0.0243(14) 0.0306(15) 0.0445(17) 0.0002(12) -0.0047(13) 0.0062(14)
C6 0.0194(13) 0.0244(14) 0.0377(15) -0.0057(12) -0.0040(12) -0.0056(13)
C7 0.0256(13) 0.0319(15) 0.0301(15) 0.0050(13) -0.0009(12) -0.0023(13)
C8 0.0236(14) 0.0294(15) 0.0319(15) 0.0007(12) -0.0023(12) -0.0012(13)
C9 0.0218(14) 0.0360(16) 0.0264(14) 0.0004(12) -0.0029(12) 0.0050(13)
C10 0.0288(15) 0.0325(15) 0.0412(16) 0.0026(12) -0.0026(13) 0.0033(13)
C11 0.0294(15) 0.0356(17) 0.0523(19) -0.0086(13) -0.0001(14) 0.0098(16)
C12 0.0300(16) 0.061(2) 0.0427(18) -0.0069(16) 0.0042(14) 0.0142(16)
C13 0.0379(18) 0.066(2) 0.0339(17) -0.0039(16) 0.0074(14) -0.0072(15)
C14 0.0347(16) 0.0530(18) 0.0380(18) -0.0100(14) -0.0044(14) -0.0036(16)
C15 0.0241(14) 0.0235(14) 0.0359(15) -0.0025(11) 0.0007(12) -0.0038(12)
C16 0.0280(15) 0.0262(14) 0.0379(15) -0.0046(11) -0.0065(13) -0.0035(13)
C17 0.0231(14) 0.0276(15) 0.0265(14) 0.0052(12) -0.0040(11) 0.0030(12)
C18 0.0238(15) 0.0347(16) 0.0350(15) -0.0033(13) -0.0051(12) -0.0003(13)
C19 0.0237(15) 0.0502(19) 0.0410(18) 0.0055(14) 0.0035(13) -0.0038(15)
C20 0.0382(18) 0.0449(19) 0.0338(16) 0.0115(15) 0.0034(13) -0.0065(15)
C21 0.0378(17) 0.0297(17) 0.0352(16) -0.0010(13) 0.0011(13) -0.0052(13)
C22 0.0224(14) 0.0335(15) 0.0311(15) -0.0016(12) 0.0019(12) 0.0009(13)

loop_
_atom_type_symbol
_atom_type_description
_atom_type_scat_dispersion_real
_atom_type_scat_dispersion_imag
_atom_type_scat_source
C C .0033 .0016 'International Tables Vol C Tables 4.2.6.8 and 6.1.1.4'
H H .0000 .0000 'International Tables Vol C Tables 4.2.6.8 and 6.1.1.4'
N N .0061 .0033 'International Tables Vol C Tables 4.2.6.8 and 6.1.1.4'
Cl Cl .1484 .1585 'International Tables Vol C Tables 4.2.6.8 and 6.1.1.4'

loop_
_geom_angle_atom_site_label_1
_geom_angle_atom_site_label_2
_geom_angle_atom_site_label_3
_geom_angle_site_symmetry_1
_geom_angle_site_symmetry_3
_geom_angle
_geom_angle_publ_flag
C1 N1 C2 . . 111.13(18) ?
C1 N1 C6 . . 111.45(18) ?
C2 N1 C6 . . 114.09(19) ?
C1 N1 H1 . . 106.5 ?
C2 N1 H1 . . 106.5 ?
C6 N1 H1 . . 106.5 ?
N1 C1 H1A . . 109.5 ?
N1 C1 H1B . . 109.5 ?
H1A C1 H1B . . 109.5 ?
N1 C1 H1C . . 109.5 ?
H1A C1 H1C . . 109.5 ?
H1B C1 H1C . . 109.5 ?
C15 C2 N1 . . 111.67(18) ?
C15 C2 C3 . . 113.7(2) ?
N1 C2 C3 . . 109.39(19) ?
C15 C2 H2 . . 107.2 ?
N1 C2 H2 . . 107.2 ?
C3 C2 H2 . . 107.2 ?
C4 C3 C2 . . 111.81(19) ?
C4 C3 H3A . . 109.3 ?
C2 C3 H3A . . 109.3 ?
C4 C3 H3B . . 109.3 ?
C2 C3 H3B . . 109.3 ?
H3A C3 H3B . . 107.9 ?
C5 C4 C3 . . 109.2(2) ?
C5 C4 H4A . . 109.8 ?
C3 C4 H4A . . 109.8 ?
C5 C4 H4B . . 109.8 ?
C3 C4 H4B . . 109.8 ?
H4A C4 H4B . . 108.3 ?
C4 C5 C6 . . 112.74(19) ?
C4 C5 H5A . . 109.0 ?
C6 C5 H5A . . 109.0 ?
C4 C5 H5B . . 109.0 ?
C6 C5 H5B . . 109.0 ?
H5A C5 H5B . . 107.8 ?
C7 C6 N1 . . 110.65(18) ?
C7 C6 C5 . . 110.60(19) ?
N1 C6 C5 . . 109.39(19) ?
C7 C6 H6 . . 108.7 ?
N1 C6 H6 . . 108.7 ?
C5 C6 H6 . . 108.7 ?
C8 C7 C6 . . 122.0(2) ?
C8 C7 H7 . . 119.0 ?
C6 C7 H7 . . 119.0 ?
C7 C8 C9 . . 127.4(2) ?
C7 C8 H8 . . 116.3 ?
C9 C8 H8 . . 116.3 ?
C14 C9 C10 . . 117.5(2) ?
C14 C9 C8 . . 123.4(2) ?
C10 C9 C8 . . 119.1(2) ?
C11 C10 C9 . . 121.2(3) ?
C11 C10 H10 . . 119.4 ?
C9 C10 H10 . . 119.4 ?
C12 C11 C10 . . 120.4(3) ?
C12 C11 H11 . . 119.8 ?
C10 C11 H11 . . 119.8 ?
C13 C12 C11 . . 119.6(3) ?
C13 C12 H12 . . 120.2 ?
C11 C12 H12 . . 120.2 ?
C12 C13 C14 . . 120.6(3) ?
C12 C13 H13 . . 119.7 ?
C14 C13 H13 . . 119.7 ?
C13 C14 C9 . . 120.7(3) ?
C13 C14 H14 . . 119.7 ?
C9 C14 H14 . . 119.7 ?
C16 C15 C2 . . 121.6(2) ?
C16 C15 H15 . . 119.2 ?
C2 C15 H15 . . 119.2 ?
C15 C16 C17 . . 127.4(2) ?
C15 C16 H16 . . 116.3 ?
C17 C16 H16 . . 116.3 ?
C22 C17 C18 . . 118.3(2) ?
C22 C17 C16 . . 122.8(2) ?
C18 C17 C16 . . 118.9(2) ?
C19 C18 C17 . . 121.2(3) ?
C19 C18 H18 . . 119.4 ?
C17 C18 H18 . . 119.4 ?
C20 C19 C18 . . 119.7(2) ?
C20 C19 H19 . . 120.1 ?
C18 C19 H19 . . 120.1 ?
C19 C20 C21 . . 120.5(3) ?
C19 C20 H20 . . 119.8 ?
C21 C20 H20 . . 119.8 ?
C20 C21 C22 . . 120.2(3) ?
C20 C21 H21 . . 119.9 ?
C22 C21 H21 . . 119.9 ?
C21 C22 C17 . . 120.1(2) ?
C21 C22 H22 . . 119.9 ?
C17 C22 H22 . . 119.9 ?

loop_
_geom_bond_atom_site_label_1
_geom_bond_atom_site_label_2
_geom_bond_site_symmetry_2
_geom_bond_distance
_geom_bond_publ_flag
N1 C1 . 1.500(3) ?
N1 C2 . 1.512(3) ?
N1 C6 . 1.517(3) ?
N1 H1 . 0.9300 ?
C1 H1A . 0.9800 ?
C1 H1B . 0.9800 ?
C1 H1C . 0.9800 ?
C2 C15 . 1.505(3) ?
C2 C3 . 1.522(3) ?
C2 H2 . 1.0000 ?
C3 C4 . 1.518(3) ?
C3 H3A . 0.9900 ?
C3 H3B . 0.9900 ?
C4 C5 . 1.517(3) ?
C4 H4A . 0.9900 ?
C4 H4B . 0.9900 ?
C5 C6 . 1.519(3) ?
C5 H5A . 0.9900 ?
C5 H5B . 0.9900 ?
C6 C7 . 1.501(3) ?
C6 H6 . 1.0000 ?
C7 C8 . 1.329(3) ?
C7 H7 . 0.9500 ?
C8 C9 . 1.468(3) ?
C8 H8 . 0.9500 ?
C9 C14 . 1.395(3) ?
C9 C10 . 1.397(3) ?
C10 C11 . 1.377(3) ?
C10 H10 . 0.9500 ?
C11 C12 . 1.376(3) ?
C11 H11 . 0.9500 ?
C12 C13 . 1.371(4) ?
C12 H12 . 0.9500 ?
C13 C14 . 1.389(3) ?
C13 H13 . 0.9500 ?
C14 H14 . 0.9500 ?
C15 C16 . 1.320(3) ?
C15 H15 . 0.9500 ?
C16 C17 . 1.478(3) ?
C16 H16 . 0.9500 ?
C17 C22 . 1.392(3) ?
C17 C18 . 1.394(3) ?
C18 C19 . 1.380(3) ?
C18 H18 . 0.9500 ?
C19 C20 . 1.363(4) ?
C19 H19 . 0.9500 ?
C20 C21 . 1.383(3) ?
C20 H20 . 0.9500 ?
C21 C22 . 1.384(3) ?
C21 H21 . 0.9500 ?
C22 H22 . 0.9500 ?

loop_
_geom_hbond_atom_site_label_D
_geom_hbond_atom_site_label_H
_geom_hbond_atom_site_label_A
_geom_hbond_site_symmetry_A
_geom_hbond_distance_DH
_geom_hbond_distance_HA
_geom_hbond_distance_DA
_geom_hbond_angle_DHA
N1 H1 Cl 4_645 0.93 2.10 3.027(2) 175.7

loop_
_geom_torsion_atom_site_label_1
_geom_torsion_atom_site_label_2
_geom_torsion_atom_site_label_3
_geom_torsion_atom_site_label_4
_geom_torsion_site_symmetry_1
_geom_torsion_site_symmetry_2
_geom_torsion_site_symmetry_3
_geom_torsion_site_symmetry_4
_geom_torsion
_geom_torsion_publ_flag
C1 N1 C2 C15 . . . . -54.9(3) ?
C6 N1 C2 C15 . . . . 72.2(2) ?
C1 N1 C2 C3 . . . . 178.35(18) ?
C6 N1 C2 C3 . . . . -54.6(3) ?
C15 C2 C3 C4 . . . . -69.2(3) ?
N1 C2 C3 C4 . . . . 56.4(3) ?
C2 C3 C4 C5 . . . . -58.0(3) ?
C3 C4 C5 C6 . . . . 57.4(3) ?
C1 N1 C6 C7 . . . . -57.5(2) ?
C2 N1 C6 C7 . . . . 175.62(18) ?
C1 N1 C6 C5 . . . . -179.60(19) ?
C2 N1 C6 C5 . . . . 53.5(2) ?
C4 C5 C6 C7 . . . . -176.7(2) ?
C4 C5 C6 N1 . . . . -54.6(3) ?
N1 C6 C7 C8 . . . . 129.0(2) ?
C5 C6 C7 C8 . . . . -109.6(3) ?
C6 C7 C8 C9 . . . . 172.7(2) ?
C7 C8 C9 C14 . . . . 10.4(4) ?
C7 C8 C9 C10 . . . . -169.0(2) ?
C14 C9 C10 C11 . . . . -0.2(3) ?
C8 C9 C10 C11 . . . . 179.3(2) ?
C9 C10 C11 C12 . . . . 0.7(4) ?
C10 C11 C12 C13 . . . . -0.4(4) ?
C11 C12 C13 C14 . . . . -0.4(4) ?
C12 C13 C14 C9 . . . . 0.9(4) ?
C10 C9 C14 C13 . . . . -0.6(4) ?
C8 C9 C14 C13 . . . . 180.0(2) ?
N1 C2 C15 C16 . . . . 133.2(3) ?
C3 C2 C15 C16 . . . . -102.5(3) ?
C2 C15 C16 C17 . . . . 177.6(2) ?
C15 C16 C17 C22 . . . . 16.4(4) ?
C15 C16 C17 C18 . . . . -165.4(3) ?
C22 C17 C18 C19 . . . . -0.4(4) ?
C16 C17 C18 C19 . . . . -178.7(2) ?
C17 C18 C19 C20 . . . . -0.5(4) ?
C18 C19 C20 C21 . . . . 0.4(4) ?
C19 C20 C21 C22 . . . . 0.6(4) ?
C20 C21 C22 C17 . . . . -1.5(4) ?
C18 C17 C22 C21 . . . . 1.4(4) ?
C16 C17 C22 C21 . . . . 179.7(2) ?

loop_
_cod_related_entry_id
_cod_related_entry_database
_cod_related_entry_code
1 ChemSpider 30655972
